data_4031864
loop_
_publ_author_name
'Picado, Alfredo'
'Li, ShengJian'
'Dieter, R. Karl'

_publ_section_title
;
 A Serendipitous Synthesis of Bis-Heterocyclic Spiro 3(2H)-Furanones.
;
_journal_issue 4
_journal_name_full 'The Journal of organic chemistry'
_journal_page_first 1391
_journal_page_last 1400
_journal_paper_doi 10.1021/acs.joc.5b02350
_journal_volume 81
_journal_year 2016
_chemical_absolute_configuration ad
_chemical_formula_sum 'C11 H10 O2 S2'
_chemical_formula_weight 238.31
_space_group_crystal_system orthorhombic
_space_group_IT_number 19
_space_group_name_Hall 'P 2ac 2ab'
_space_group_name_H-M_alt 'P 21 21 21'
_symmetry_space_group_name_Hall 'P 2ac 2ab'
_symmetry_space_group_name_H-M 'P 21 21 21'
_atom_sites_solution_hydrogens geom
_atom_sites_solution_primary direct
_atom_sites_solution_secondary difmap
_audit_creation_method SHELXL-2014/7
_cell_angle_alpha 90
_cell_angle_beta 90
_cell_angle_gamma 90
_cell_formula_units_Z 4
_cell_length_a 7.0792(14)
_cell_length_b 10.326(2)
_cell_length_c 14.979(3)
_cell_measurement_reflns_used 4500
_cell_measurement_temperature 200(2)
_cell_measurement_theta_max 26.7261
_cell_measurement_theta_min 2.3958
_cell_volume 1095.0(4)
_computing_cell_refinement 'CrystalClear (Rigaku/MSC, 2006)'
_computing_data_collection 'CrystalClear (Rigaku/MSC, 2006)'
_computing_data_reduction 'CrystalClear (Rigaku/MSC, 2006)'
_computing_molecular_graphics 'DIAMOND (Bradenburg, 1999)'
_computing_publication_material 'SHELXL-2014/7 (Sheldrick, 2014)'
_computing_structure_refinement 'SHELXL-2014/7 (Sheldrick, 2014)'
_computing_structure_solution 'SHELXS-97 (Sheldrick, 1990)'
_diffrn_ambient_temperature 200(2)
_diffrn_detector_area_resol_mean 14.6199
_diffrn_measured_fraction_theta_full 0.993
_diffrn_measured_fraction_theta_max 0.993
_diffrn_measurement_device_type 'Rigaku AFC8S'
_diffrn_measurement_method '\w scans'
_diffrn_radiation_type MoK\a
_diffrn_radiation_wavelength 0.71073
_diffrn_reflns_av_R_equivalents 0.0216
_diffrn_reflns_av_unetI/netI 0.0152
_diffrn_reflns_laue_measured_fraction_full 0.993
_diffrn_reflns_laue_measured_fraction_max 0.993
_diffrn_reflns_limit_h_max 8
_diffrn_reflns_limit_h_min -8
_diffrn_reflns_limit_k_max 12
_diffrn_reflns_limit_k_min -12
_diffrn_reflns_limit_l_max 17
_diffrn_reflns_limit_l_min -17
_diffrn_reflns_number 8039
_diffrn_reflns_point_group_measured_fraction_full 0.992
_diffrn_reflns_point_group_measured_fraction_max 0.992
_diffrn_reflns_theta_full 25.242
_diffrn_reflns_theta_max 25.243
_diffrn_reflns_theta_min 2.396
_diffrn_source 'fine-focus sealed tube'
_exptl_absorpt_coefficient_mu 0.461
_exptl_absorpt_correction_T_max 0.8779
_exptl_absorpt_correction_T_min 0.8091
_exptl_absorpt_correction_type multi-scan
_exptl_absorpt_process_details 'REQAB, CrystalClear'
_exptl_crystal_colour colorless
_exptl_crystal_density_diffrn 1.446
_exptl_crystal_density_meas ?
_exptl_crystal_density_method 'not measured'
_exptl_crystal_description prism
_exptl_crystal_F_000 496
_exptl_crystal_size_max 0.480
_exptl_crystal_size_mid 0.390
_exptl_crystal_size_min 0.290
_refine_diff_density_max 0.215
_refine_diff_density_min -0.254
_refine_diff_density_rms 0.051
_refine_ls_abs_structure_details
;
 Flack x determined using 769 quotients [(I+)-(I-)]/[(I+)+(I-)]
 (Parsons, Flack and Wagner, Acta Cryst. B69 (2013) 249-259).
;
_refine_ls_abs_structure_Flack -0.01(2)
_refine_ls_extinction_method none
_refine_ls_goodness_of_fit_ref 1.129
_refine_ls_hydrogen_treatment constr
_refine_ls_matrix_type full
_refine_ls_number_parameters 136
_refine_ls_number_reflns 1970
_refine_ls_number_restraints 0
_refine_ls_restrained_S_all 1.129
_refine_ls_R_factor_all 0.0304
_refine_ls_R_factor_gt 0.0292
_refine_ls_shift/su_max 0.000
_refine_ls_shift/su_mean 0.000
_refine_ls_structure_factor_coef Fsqd
_refine_ls_weighting_details 'w=1/[\s^2^(Fo^2^)+(0.0479P)^2^+0.2340P] where P=(Fo^2^+2Fc^2^)/3'
_refine_ls_weighting_scheme calc
_refine_ls_wR_factor_gt 0.0767
_refine_ls_wR_factor_ref 0.0777
_reflns_Friedel_coverage 0.692
_reflns_friedel_fraction_full 0.991
_reflns_friedel_fraction_max 0.991
_reflns_number_gt 1890
_reflns_number_total 1970
_reflns_threshold_expression 'I > 2\s(I)'
_cod_data_source_file jo5b02350_si_002.cif
_cod_data_source_block cpd19
_cod_depositor_comments
;
The following automatic conversions were performed:

'_exptl_crystal_density_meas' value 'not measured' was changed to '?'
- the value is perceived as not measured.

Automatic conversion script
Id: cif_fix_values 4268 2015-11-12 08:31:59Z antanas 

 Adding full bibliography for 4031862--4031865.cif.
;
_cod_original_cell_volume 1094.9(4)
_cod_database_code 4031864
_shelx_shelxl_version_number 2014/7
_shelx_space_group_comment
;
The symmetry employed for this shelxl refinement is uniquely defined
by the following loop, which should always be used as a source of
symmetry information in preference to the above space-group names.
They are only intended as comments.
;
_shelx_estimated_absorpt_t_min 0.921
_shelx_estimated_absorpt_t_max 1.000

loop_
_space_group_symop_operation_xyz
'x, y, z'
'-x+1/2, -y, z+1/2'
'-x, y+1/2, -z+1/2'
'x+1/2, -y+1/2, -z'

loop_
_atom_site_label
_atom_site_type_symbol
_atom_site_fract_x
_atom_site_fract_y
_atom_site_fract_z
_atom_site_U_iso_or_equiv
_atom_site_adp_type
_atom_site_occupancy
_atom_site_site_symmetry_order
_atom_site_calc_flag
_atom_site_refinement_flags_posn
_atom_site_refinement_flags_adp
S1 S -0.01221(10) 0.12196(6) 0.83398(5) 0.0346(2) Uani 1 1 d . .
S2 S -0.43215(10) 0.18580(7) 0.83334(5) 0.0372(2) Uani 1 1 d . .
C5 C -0.2849(4) -0.0600(2) 0.83438(19) 0.0291(5) Uani 1 1 d . .
O1 O -0.2498(3) 0.06594(18) 0.96700(12) 0.0334(4) Uani 1 1 d . .
C6 C -0.2890(4) -0.1417(3) 0.91219(18) 0.0287(6) Uani 1 1 d . .
O2 O -0.3037(3) -0.0859(2) 0.75563(13) 0.0409(5) Uani 1 1 d . .
C4 C -0.2471(4) 0.0783(3) 0.86987(17) 0.0282(6) Uani 1 1 d . .
C2 C -0.1474(5) 0.3748(3) 0.84813(19) 0.0387(7) Uani 1 1 d . .
H2A H -0.1430 0.3760 0.7821 0.046 Uiso 1 1 calc R U
H2B H -0.1182 0.4633 0.8695 0.046 Uiso 1 1 calc R U
C7 C -0.2702(4) -0.0631(3) 0.98664(17) 0.0287(6) Uani 1 1 d . .
C8 C -0.2705(4) -0.1119(3) 1.07281(18) 0.0351(6) Uani 1 1 d . .
H8 H -0.2594 -0.0574 1.1236 0.042 Uiso 1 1 calc R U
C10 C -0.3036(5) -0.3272(3) 1.0059(2) 0.0415(7) Uani 1 1 d . .
H10 H -0.3121 -0.4182 1.0141 0.050 Uiso 1 1 calc R U
C11 C -0.3063(5) -0.2759(3) 0.9211(2) 0.0368(7) Uani 1 1 d . .
H11 H -0.3196 -0.3300 0.8702 0.044 Uiso 1 1 calc R U
C1 C 0.0021(5) 0.2825(3) 0.88246(19) 0.0379(6) Uani 1 1 d . .
H1A H -0.0103 0.2752 0.9481 0.045 Uiso 1 1 calc R U
H1B H 0.1283 0.3193 0.8695 0.045 Uiso 1 1 calc R U
C3 C -0.3466(5) 0.3386(3) 0.8779(2) 0.0382(7) Uani 1 1 d . .
H3A H -0.4343 0.4083 0.8595 0.046 Uiso 1 1 calc R U
H3B H -0.3490 0.3340 0.9439 0.046 Uiso 1 1 calc R U
C9 C -0.2882(5) -0.2452(3) 1.08023(19) 0.0406(7) Uani 1 1 d . .
H9 H -0.2900 -0.2826 1.1382 0.049 Uiso 1 1 calc R U

loop_
_atom_site_aniso_label
_atom_site_aniso_U_11
_atom_site_aniso_U_22
_atom_site_aniso_U_33
_atom_site_aniso_U_23
_atom_site_aniso_U_13
_atom_site_aniso_U_12
S1 0.0336(4) 0.0314(3) 0.0388(4) -0.0024(3) 0.0040(3) -0.0023(3)
S2 0.0344(4) 0.0313(4) 0.0458(4) 0.0008(3) -0.0070(3) 0.0010(3)
C5 0.0306(13) 0.0271(12) 0.0296(13) -0.0024(12) 0.0026(12) -0.0028(10)
O1 0.0488(12) 0.0264(9) 0.0248(9) -0.0019(8) 0.0030(8) -0.0009(9)
C6 0.0265(13) 0.0302(14) 0.0292(13) -0.0006(10) 0.0018(10) -0.0025(11)
O2 0.0579(14) 0.0370(11) 0.0277(10) -0.0050(9) -0.0019(9) -0.0070(10)
C4 0.0335(14) 0.0266(13) 0.0247(12) -0.0004(10) -0.0015(10) -0.0024(11)
C2 0.0535(18) 0.0241(12) 0.0384(15) 0.0023(11) -0.0010(13) -0.0086(13)
C7 0.0288(13) 0.0279(13) 0.0294(13) -0.0007(11) 0.0016(11) -0.0005(11)
C8 0.0378(15) 0.0402(16) 0.0272(13) 0.0019(12) 0.0045(11) 0.0026(12)
C10 0.0457(17) 0.0290(14) 0.0497(17) 0.0101(13) 0.0032(14) -0.0025(13)
C11 0.0418(17) 0.0289(14) 0.0396(15) -0.0025(12) 0.0000(12) -0.0017(12)
C1 0.0417(16) 0.0321(13) 0.0398(14) -0.0039(12) -0.0019(13) -0.0106(13)
C3 0.0474(17) 0.0257(13) 0.0415(15) -0.0007(11) -0.0024(13) 0.0054(13)
C9 0.0444(18) 0.0428(18) 0.0345(15) 0.0105(13) 0.0031(12) -0.0003(13)

loop_
_atom_type_symbol
_atom_type_description
_atom_type_scat_dispersion_real
_atom_type_scat_dispersion_imag
_atom_type_scat_source
C C 0.0033 0.0016 'International Tables Vol C Tables 4.2.6.8 and 6.1.1.4'
H H 0.0000 0.0000 'International Tables Vol C Tables 4.2.6.8 and 6.1.1.4'
O O 0.0106 0.0060 'International Tables Vol C Tables 4.2.6.8 and 6.1.1.4'
S S 0.1246 0.1234 'International Tables Vol C Tables 4.2.6.8 and 6.1.1.4'

loop_
_geom_angle_atom_site_label_1
_geom_angle_atom_site_label_2
_geom_angle_atom_site_label_3
_geom_angle
C4 S1 C1 99.25(14)
C4 S2 C3 100.42(14)
O2 C5 C6 130.8(3)
O2 C5 C4 123.7(2)
C6 C5 C4 105.5(2)
C7 O1 C4 107.43(19)
C7 C6 C11 120.8(3)
C7 C6 C5 107.8(2)
C11 C6 C5 131.4(3)
O1 C4 C5 105.1(2)
O1 C4 S2 110.29(19)
C5 C4 S2 109.80(18)
O1 C4 S1 109.29(19)
C5 C4 S1 106.71(18)
S2 C4 S1 115.17(15)
C1 C2 C3 113.1(2)
O1 C7 C8 123.6(3)
O1 C7 C6 114.0(2)
C8 C7 C6 122.5(3)
C7 C8 C9 115.8(3)
C11 C10 C9 120.1(3)
C10 C11 C6 118.0(3)
C2 C1 S1 113.6(2)
C2 C3 S2 114.4(2)
C8 C9 C10 122.8(3)

loop_
_geom_bond_atom_site_label_1
_geom_bond_atom_site_label_2
_geom_bond_distance
S1 C4 1.805(3)
S1 C1 1.813(3)
S2 C4 1.802(3)
S2 C3 1.817(3)
C5 O2 1.217(3)
C5 C6 1.439(4)
C5 C4 1.546(4)
O1 C7 1.372(3)
O1 C4 1.461(3)
C6 C7 1.386(4)
C6 C11 1.397(4)
C2 C1 1.515(5)
C2 C3 1.525(4)
C7 C8 1.385(4)
C8 C9 1.386(4)
C10 C11 1.376(4)
C10 C9 1.403(5)

loop_
_geom_torsion_atom_site_label_1
_geom_torsion_atom_site_label_2
_geom_torsion_atom_site_label_3
_geom_torsion_atom_site_label_4
_geom_torsion
O2 C5 C6 C7 -176.8(3)
C4 C5 C6 C7 3.8(3)
O2 C5 C6 C11 3.6(5)
C4 C5 C6 C11 -175.7(3)
C7 O1 C4 C5 4.4(3)
C7 O1 C4 S2 122.7(2)
C7 O1 C4 S1 -109.8(2)
O2 C5 C4 O1 175.6(3)
C6 C5 C4 O1 -5.0(3)
O2 C5 C4 S2 57.0(3)
C6 C5 C4 S2 -123.63(19)
O2 C5 C4 S1 -68.5(3)
C6 C5 C4 S1 110.92(19)
C3 S2 C4 O1 67.8(2)
C3 S2 C4 C5 -176.92(19)
C3 S2 C4 S1 -56.47(18)
C1 S1 C4 O1 -66.5(2)
C1 S1 C4 C5 -179.58(18)
C1 S1 C4 S2 58.29(17)
C4 O1 C7 C8 177.2(3)
C4 O1 C7 C6 -2.2(3)
C11 C6 C7 O1 178.4(3)
C5 C6 C7 O1 -1.2(3)
C11 C6 C7 C8 -1.1(4)
C5 C6 C7 C8 179.3(2)
O1 C7 C8 C9 -178.5(3)
C6 C7 C8 C9 0.9(4)
C9 C10 C11 C6 1.5(5)
C7 C6 C11 C10 -0.2(5)
C5 C6 C11 C10 179.3(3)
C3 C2 C1 S1 68.0(3)
C4 S1 C1 C2 -60.2(2)
C1 C2 C3 S2 -65.2(3)
C4 S2 C3 C2 55.5(2)
C7 C8 C9 C10 0.4(5)
C11 C10 C9 C8 -1.7(5)
